data_4128447
loop_
_publ_author_name
'Paeth, Matthew'
'Tyndall, Sam B.'
'Chen, Liang-Yu'
'Hong, Jia-Cheng'
'Carson, William P.'
'Liu, Xingwu'
'Sun, Xiaodong'
'Liu, Jinjia'
'Yang, Kundi'
'Hale, Elizabeth M.'
'Tierney, David L.'
'Liu, Bin'
'Cao, Zhi'
'Cheng, Mu-Jeng'
'Goddard, 3rd, William A'
'Liu, Wei'

_publ_section_title
;
 Csp<sup>3</sup>-Csp<sup>3</sup> Bond-Forming Reductive Elimination from
 Well-Defined Copper(III) Complexes.
;
_journal_issue 7
_journal_name_full 'Journal of the American Chemical Society'
_journal_page_first 3153
_journal_page_last 3159
_journal_paper_doi 10.1021/jacs.8b12632
_journal_volume 141
_journal_year 2019
_chemical_formula_sum 'C26 H43 Cu F9 N'
_chemical_formula_weight 604.15
_space_group_IT_number 2
_space_group_name_Hall '-P 1'
_space_group_name_H-M_alt 'P -1'
_symmetry_cell_setting triclinic
_symmetry_space_group_name_H-M 'P -1'
_atom_sites_solution_hydrogens geom
_atom_sites_solution_primary direct
_atom_sites_solution_secondary difmap
_audit_creation_method SHELXL-97
_cell_angle_alpha 96.9970(10)
_cell_angle_beta 92.6630(10)
_cell_angle_gamma 92.2000(10)
_cell_formula_units_Z 2
_cell_length_a 9.9920(4)
_cell_length_b 11.5379(4)
_cell_length_c 13.0599(5)
_cell_measurement_reflns_used 9266
_cell_measurement_temperature 248(2)
_cell_measurement_theta_max 48.343
_cell_measurement_theta_min 5.026
_cell_volume 1491.33(10)
_computing_structure_refinement 'SHELXL-97 (Sheldrick, 1997)'
_computing_structure_solution 'SHELXS-97 (Sheldrick, 1990)'
_diffrn_ambient_temperature 248(2)
_diffrn_measured_fraction_theta_full 0.998
_diffrn_measured_fraction_theta_max 0.998
_diffrn_measurement_device_type 'Bruker D8 QUEST'
_diffrn_radiation_monochromator graphite
_diffrn_radiation_source 'fine-focus sealed tube'
_diffrn_radiation_type MoK\a
_diffrn_radiation_wavelength 0.71073
_diffrn_reflns_av_R_equivalents 0.0579
_diffrn_reflns_av_sigmaI/netI 0.0395
_diffrn_reflns_limit_h_max 13
_diffrn_reflns_limit_h_min -13
_diffrn_reflns_limit_k_max 15
_diffrn_reflns_limit_k_min -15
_diffrn_reflns_limit_l_max 17
_diffrn_reflns_limit_l_min -17
_diffrn_reflns_number 55437
_diffrn_reflns_theta_full 28.36
_diffrn_reflns_theta_max 28.36
_diffrn_reflns_theta_min 2.22
_exptl_absorpt_coefficient_mu 0.803
_exptl_crystal_density_diffrn 1.345
_exptl_crystal_density_method 'not measured'
_exptl_crystal_description block
_exptl_crystal_F_000 632
_refine_diff_density_max 0.460
_refine_diff_density_min -0.456
_refine_diff_density_rms 0.050
_refine_ls_extinction_method none
_refine_ls_goodness_of_fit_ref 1.027
_refine_ls_hydrogen_treatment mixed
_refine_ls_matrix_type full
_refine_ls_number_parameters 338
_refine_ls_number_reflns 7466
_refine_ls_number_restraints 0
_refine_ls_restrained_S_all 1.027
_refine_ls_R_factor_all 0.0891
_refine_ls_R_factor_gt 0.0518
_refine_ls_shift/su_max 0.000
_refine_ls_shift/su_mean 0.000
_refine_ls_structure_factor_coef Fsqd
_refine_ls_weighting_details 'calc w=1/[\s^2^(Fo^2^)+(0.0562P)^2^+0.7566P] where P=(Fo^2^+2Fc^2^)/3'
_refine_ls_weighting_scheme calc
_refine_ls_wR_factor_gt 0.1173
_refine_ls_wR_factor_ref 0.1326
_reflns_number_gt 5102
_reflns_number_total 7466
_reflns_threshold_expression >2sigma(I)
_cod_data_source_file ja8b12632_si_003.cif
_cod_data_source_block p-1
_cod_database_code 4128447

loop_
_symmetry_equiv_pos_as_xyz
'x, y, z'
'-x, -y, -z'

loop_
_atom_site_label
_atom_site_type_symbol
_atom_site_fract_x
_atom_site_fract_y
_atom_site_fract_z
_atom_site_U_iso_or_equiv
_atom_site_adp_type
_atom_site_occupancy
_atom_site_symmetry_multiplicity
_atom_site_calc_flag
_atom_site_refinement_flags
Cu1 Cu 0.31205(3) 0.32142(3) 0.78233(3) 0.04673(12) Uani 1 1 d .
N1 N 0.7673(2) 0.90538(17) 0.74731(16) 0.0420(5) Uani 1 1 d .
C1 C 0.2578(3) 0.1623(3) 0.7135(2) 0.0644(8) Uani 1 1 d .
C2 C 0.4171(3) 0.2576(2) 0.8905(2) 0.0535(7) Uani 1 1 d .
C3 C 0.1764(4) 0.3909(4) 0.6991(4) 0.0893(12) Uani 1 1 d .
C4 C 0.3946(3) 0.4801(3) 0.8311(3) 0.0631(8) Uani 1 1 d .
H4A H 0.3335 0.5409 0.8160 0.076 Uiso 1 1 calc R
H4B H 0.4160 0.4886 0.9057 0.076 Uiso 1 1 calc R
C5 C 0.5183(3) 0.4885(2) 0.7738(2) 0.0591(8) Uani 1 1 d .
C6 C 0.5147(4) 0.5196(3) 0.6745(3) 0.0751(10) Uani 1 1 d .
H6A H 0.4320 0.5344 0.6423 0.090 Uiso 1 1 calc R
C7 C 0.6307(6) 0.5291(3) 0.6221(3) 0.0992(15) Uani 1 1 d .
H7A H 0.6262 0.5502 0.5548 0.119 Uiso 1 1 calc R
C8 C 0.7521(5) 0.5080(4) 0.6672(5) 0.1076(18) Uani 1 1 d .
H8A H 0.8309 0.5137 0.6311 0.129 Uiso 1 1 calc R
C9 C 0.7572(4) 0.4787(3) 0.7653(4) 0.0966(14) Uani 1 1 d .
H9A H 0.8404 0.4646 0.7971 0.116 Uiso 1 1 calc R
C10 C 0.6427(4) 0.4693(3) 0.8182(3) 0.0765(10) Uani 1 1 d .
H10A H 0.6488 0.4494 0.8860 0.092 Uiso 1 1 calc R
C11 C 0.6332(2) 0.8390(2) 0.7470(2) 0.0453(6) Uani 1 1 d .
H11A H 0.5886 0.8369 0.6783 0.054 Uiso 1 1 calc R
H11B H 0.6502 0.7582 0.7578 0.054 Uiso 1 1 calc R
C12 C 0.5375(3) 0.8870(2) 0.8263(2) 0.0507(6) Uani 1 1 d .
H12A H 0.5201 0.9684 0.8179 0.061 Uiso 1 1 calc R
H12B H 0.5774 0.8849 0.8961 0.061 Uiso 1 1 calc R
C13 C 0.4075(3) 0.8137(3) 0.8121(3) 0.0695(9) Uani 1 1 d .
H13A H 0.3690 0.8166 0.7421 0.083 Uiso 1 1 calc R
H13B H 0.4271 0.7322 0.8184 0.083 Uiso 1 1 calc R
C14 C 0.3048(3) 0.8530(4) 0.8890(3) 0.0843(11) Uani 1 1 d .
H14A H 0.2246 0.8022 0.8762 0.126 Uiso 1 1 calc R
H14B H 0.2825 0.9327 0.8818 0.126 Uiso 1 1 calc R
H14C H 0.3415 0.8491 0.9586 0.126 Uiso 1 1 calc R
C15 C 0.8440(3) 0.9083(2) 0.8509(2) 0.0507(6) Uani 1 1 d .
H15A H 0.9278 0.9548 0.8487 0.061 Uiso 1 1 calc R
H15B H 0.7909 0.9492 0.9041 0.061 Uiso 1 1 calc R
C16 C 0.8782(3) 0.7917(3) 0.8839(2) 0.0617(8) Uani 1 1 d .
H16A H 0.9333 0.7500 0.8326 0.074 Uiso 1 1 calc R
H16B H 0.7956 0.7442 0.8880 0.074 Uiso 1 1 calc R
C17 C 0.9540(3) 0.8092(4) 0.9884(3) 0.0754(10) Uani 1 1 d .
H17A H 1.0369 0.8559 0.9834 0.090 Uiso 1 1 calc R
H17B H 0.8993 0.8530 1.0388 0.090 Uiso 1 1 calc R
C18 C 0.9884(6) 0.6953(5) 1.0264(4) 0.1235(18) Uani 1 1 d .
H18A H 1.0355 0.7109 1.0936 0.185 Uiso 1 1 calc R
H18B H 1.0452 0.6528 0.9781 0.185 Uiso 1 1 calc R
H18C H 0.9066 0.6489 1.0320 0.185 Uiso 1 1 calc R
C19 C 0.7481(3) 1.0320(2) 0.7298(2) 0.0491(6) Uani 1 1 d .
H19A H 0.7017 1.0705 0.7882 0.059 Uiso 1 1 calc R
H19B H 0.8368 1.0715 0.7300 0.059 Uiso 1 1 calc R
C20 C 0.6711(3) 1.0498(2) 0.6319(2) 0.0548(7) Uani 1 1 d .
H20A H 0.5798 1.0157 0.6326 0.066 Uiso 1 1 calc R
H20B H 0.7143 1.0094 0.5726 0.066 Uiso 1 1 calc R
C21 C 0.6648(3) 1.1796(2) 0.6201(2) 0.0616(8) Uani 1 1 d .
H21A H 0.6276 1.2206 0.6819 0.074 Uiso 1 1 calc R
H21B H 0.7559 1.2122 0.6150 0.074 Uiso 1 1 calc R
C22 C 0.5806(4) 1.2007(3) 0.5266(3) 0.0784(10) Uani 1 1 d .
H22A H 0.5801 1.2839 0.5218 0.118 Uiso 1 1 calc R
H22B H 0.4895 1.1707 0.5323 0.118 Uiso 1 1 calc R
H22C H 0.6175 1.1610 0.4651 0.118 Uiso 1 1 calc R
C23 C 0.8437(3) 0.8420(2) 0.6609(2) 0.0460(6) Uani 1 1 d .
H23A H 0.8529 0.7609 0.6743 0.055 Uiso 1 1 calc R
H23B H 0.7901 0.8404 0.5959 0.055 Uiso 1 1 calc R
C24 C 0.9819(3) 0.8948(3) 0.6471(3) 0.0620(8) Uani 1 1 d .
H24A H 0.9735 0.9751 0.6311 0.074 Uiso 1 1 calc R
H24B H 1.0359 0.8980 0.7121 0.074 Uiso 1 1 calc R
C25 C 1.0535(3) 0.8256(3) 0.5617(3) 0.0642(8) Uani 1 1 d .
H25A H 0.9965 0.8191 0.4980 0.077 Uiso 1 1 calc R
H25B H 1.1362 0.8693 0.5500 0.077 Uiso 1 1 calc R
C26 C 1.0880(4) 0.7060(3) 0.5826(4) 0.0916(12) Uani 1 1 d .
H26A H 1.1440 0.6719 0.5292 0.137 Uiso 1 1 calc R
H26B H 1.0064 0.6578 0.5829 0.137 Uiso 1 1 calc R
H26C H 1.1362 0.7105 0.6493 0.137 Uiso 1 1 calc R
F1 F 0.2201(2) 0.1521(2) 0.61196(16) 0.1015(7) Uani 1 1 d .
F2 F 0.1517(2) 0.1131(2) 0.7567(2) 0.1079(8) Uani 1 1 d .
F3 F 0.3523(2) 0.08075(17) 0.71421(17) 0.0926(7) Uani 1 1 d .
F4 F 0.3562(2) 0.16143(18) 0.92134(15) 0.0832(6) Uani 1 1 d .
F5 F 0.53813(19) 0.2199(2) 0.86336(17) 0.0872(6) Uani 1 1 d .
F6 F 0.4448(3) 0.32431(19) 0.98119(15) 0.1013(8) Uani 1 1 d .
F7 F 0.2094(3) 0.4032(4) 0.6044(3) 0.183(2) Uani 1 1 d .
F8 F 0.0605(2) 0.3285(2) 0.6864(2) 0.1045(8) Uani 1 1 d .
F9 F 0.1334(4) 0.4969(3) 0.7395(4) 0.1799(18) Uani 1 1 d .

loop_
_atom_site_aniso_label
_atom_site_aniso_U_11
_atom_site_aniso_U_22
_atom_site_aniso_U_33
_atom_site_aniso_U_23
_atom_site_aniso_U_13
_atom_site_aniso_U_12
Cu1 0.04837(19) 0.04381(19) 0.04766(19) 0.00516(13) 0.00258(13) -0.00121(13)
N1 0.0426(11) 0.0360(10) 0.0458(12) -0.0021(9) 0.0083(9) -0.0056(8)
C1 0.066(2) 0.068(2) 0.0552(18) -0.0023(15) -0.0015(15) -0.0060(16)
C2 0.0594(17) 0.0512(16) 0.0490(16) 0.0032(12) 0.0031(13) 0.0006(13)
C3 0.081(3) 0.075(3) 0.114(3) 0.029(2) -0.018(2) 0.003(2)
C4 0.072(2) 0.0443(15) 0.070(2) -0.0046(14) 0.0145(16) -0.0050(14)
C5 0.072(2) 0.0333(13) 0.0682(19) -0.0078(13) 0.0100(16) -0.0111(13)
C6 0.094(3) 0.0544(18) 0.074(2) -0.0014(16) 0.0145(19) -0.0155(17)
C7 0.136(4) 0.072(2) 0.084(3) -0.013(2) 0.043(3) -0.039(3)
C8 0.105(3) 0.066(2) 0.143(4) -0.033(3) 0.066(3) -0.033(2)
C9 0.068(2) 0.067(2) 0.148(4) -0.013(3) 0.020(3) -0.0121(18)
C10 0.071(2) 0.0564(19) 0.099(3) 0.0009(18) 0.007(2) -0.0125(16)
C11 0.0416(13) 0.0386(13) 0.0550(15) 0.0035(11) 0.0078(11) -0.0051(10)
C12 0.0484(15) 0.0500(15) 0.0554(16) 0.0093(12) 0.0124(12) 0.0022(12)
C13 0.0565(18) 0.0639(19) 0.089(2) 0.0101(17) 0.0240(17) -0.0077(14)
C14 0.0570(19) 0.098(3) 0.105(3) 0.029(2) 0.0346(19) 0.0088(18)
C15 0.0506(15) 0.0544(16) 0.0444(14) -0.0023(12) 0.0029(12) -0.0053(12)
C16 0.0650(19) 0.0655(19) 0.0555(17) 0.0107(14) 0.0043(14) 0.0028(15)
C17 0.065(2) 0.108(3) 0.0561(19) 0.0166(19) 0.0063(15) 0.0130(19)
C18 0.136(4) 0.146(5) 0.098(3) 0.051(3) -0.008(3) 0.031(4)
C19 0.0562(15) 0.0333(12) 0.0557(16) -0.0045(11) 0.0121(13) -0.0059(11)
C20 0.0641(17) 0.0427(14) 0.0566(17) 0.0011(12) 0.0083(14) -0.0033(12)
C21 0.078(2) 0.0456(16) 0.0620(18) 0.0055(13) 0.0155(16) -0.0012(14)
C22 0.084(2) 0.065(2) 0.090(3) 0.0239(19) 0.007(2) 0.0079(18)
C23 0.0477(14) 0.0397(13) 0.0485(14) -0.0044(11) 0.0109(11) -0.0034(11)
C24 0.0533(16) 0.0545(17) 0.076(2) -0.0028(15) 0.0204(15) -0.0097(13)
C25 0.0539(17) 0.072(2) 0.069(2) 0.0085(16) 0.0183(15) 0.0050(15)
C26 0.079(2) 0.075(2) 0.126(3) 0.017(2) 0.038(2) 0.0164(19)
F1 0.1164(18) 0.1164(18) 0.0627(13) -0.0178(12) -0.0249(12) 0.0156(14)
F2 0.1076(17) 0.0894(16) 0.1168(19) -0.0127(13) 0.0138(14) -0.0514(13)
F3 0.1187(18) 0.0600(12) 0.0928(15) -0.0138(10) -0.0123(13) 0.0189(12)
F4 0.0967(14) 0.0882(14) 0.0682(12) 0.0334(10) -0.0011(10) -0.0181(11)
F5 0.0659(12) 0.1078(16) 0.0965(15) 0.0368(13) 0.0137(11) 0.0272(11)
F6 0.156(2) 0.0853(15) 0.0556(12) -0.0102(10) -0.0305(13) 0.0155(14)
F7 0.109(2) 0.326(5) 0.139(3) 0.163(3) -0.0345(19) -0.038(3)
F8 0.0598(12) 0.1232(19) 0.129(2) 0.0160(15) -0.0157(12) 0.0099(12)
F9 0.162(3) 0.092(2) 0.278(5) 0.020(2) -0.092(3) 0.045(2)

loop_
_atom_type_symbol
_atom_type_description
_atom_type_scat_dispersion_real
_atom_type_scat_dispersion_imag
_atom_type_scat_source
C C 0.0033 0.0016 'International Tables Vol C Tables 4.2.6.8 and 6.1.1.4'
H H 0.0000 0.0000 'International Tables Vol C Tables 4.2.6.8 and 6.1.1.4'
Cu Cu 0.3201 1.2651 'International Tables Vol C Tables 4.2.6.8 and 6.1.1.4'
F F 0.0171 0.0103 'International Tables Vol C Tables 4.2.6.8 and 6.1.1.4'
N N 0.0061 0.0033 'International Tables Vol C Tables 4.2.6.8 and 6.1.1.4'

loop_
_geom_angle_atom_site_label_1
_geom_angle_atom_site_label_2
_geom_angle_atom_site_label_3
_geom_angle
C2 Cu1 C3 166.52(17)
C2 Cu1 C1 91.67(13)
C3 Cu1 C1 91.16(16)
C2 Cu1 C4 89.62(13)
C3 Cu1 C4 90.18(16)
C1 Cu1 C4 168.66(13)
C11 N1 C15 110.9(2)
C11 N1 C23 106.32(17)
C15 N1 C23 111.0(2)
C11 N1 C19 111.0(2)
C15 N1 C19 106.81(19)
C23 N1 C19 110.87(19)
F1 C1 F3 101.3(3)
F1 C1 F2 103.6(3)
F3 C1 F2 103.7(3)
F1 C1 Cu1 117.1(2)
F3 C1 Cu1 116.3(2)
F2 C1 Cu1 113.0(2)
F6 C2 F5 103.3(2)
F6 C2 F4 101.6(2)
F5 C2 F4 103.1(2)
F6 C2 Cu1 119.0(2)
F5 C2 Cu1 115.16(19)
F4 C2 Cu1 112.6(2)
F7 C3 F8 104.3(4)
F7 C3 F9 105.8(4)
F8 C3 F9 100.5(4)
F7 C3 Cu1 114.9(3)
F8 C3 Cu1 113.2(3)
F9 C3 Cu1 116.5(3)
C5 C4 Cu1 105.33(19)
C5 C4 H4A 110.7
Cu1 C4 H4A 110.7
C5 C4 H4B 110.7
Cu1 C4 H4B 110.7
H4A C4 H4B 108.8
C10 C5 C6 117.3(3)
C10 C5 C4 121.4(3)
C6 C5 C4 121.3(3)
C7 C6 C5 120.9(4)
C7 C6 H6A 119.5
C5 C6 H6A 119.5
C8 C7 C6 120.6(4)
C8 C7 H7A 119.7
C6 C7 H7A 119.7
C9 C8 C7 119.0(4)
C9 C8 H8A 120.5
C7 C8 H8A 120.5
C8 C9 C10 120.9(5)
C8 C9 H9A 119.5
C10 C9 H9A 119.5
C9 C10 C5 121.2(4)
C9 C10 H10A 119.4
C5 C10 H10A 119.4
C12 C11 N1 116.2(2)
C12 C11 H11A 108.2
N1 C11 H11A 108.2
C12 C11 H11B 108.2
N1 C11 H11B 108.2
H11A C11 H11B 107.4
C11 C12 C13 109.1(2)
C11 C12 H12A 109.9
C13 C12 H12A 109.9
C11 C12 H12B 109.9
C13 C12 H12B 109.9
H12A C12 H12B 108.3
C14 C13 C12 113.6(3)
C14 C13 H13A 108.8
C12 C13 H13A 108.8
C14 C13 H13B 108.8
C12 C13 H13B 108.8
H13A C13 H13B 107.7
C13 C14 H14A 109.5
C13 C14 H14B 109.5
H14A C14 H14B 109.5
C13 C14 H14C 109.5
H14A C14 H14C 109.5
H14B C14 H14C 109.5
C16 C15 N1 116.5(2)
C16 C15 H15A 108.2
N1 C15 H15A 108.2
C16 C15 H15B 108.2
N1 C15 H15B 108.2
H15A C15 H15B 107.3
C15 C16 C17 110.1(3)
C15 C16 H16A 109.6
C17 C16 H16A 109.6
C15 C16 H16B 109.6
C17 C16 H16B 109.6
H16A C16 H16B 108.1
C18 C17 C16 112.5(4)
C18 C17 H17A 109.1
C16 C17 H17A 109.1
C18 C17 H17B 109.1
C16 C17 H17B 109.1
H17A C17 H17B 107.8
C17 C18 H18A 109.5
C17 C18 H18B 109.5
H18A C18 H18B 109.5
C17 C18 H18C 109.5
H18A C18 H18C 109.5
H18B C18 H18C 109.5
C20 C19 N1 115.8(2)
C20 C19 H19A 108.3
N1 C19 H19A 108.3
C20 C19 H19B 108.3
N1 C19 H19B 108.3
H19A C19 H19B 107.4
C19 C20 C21 111.0(2)
C19 C20 H20A 109.4
C21 C20 H20A 109.4
C19 C20 H20B 109.4
C21 C20 H20B 109.4
H20A C20 H20B 108.0
C22 C21 C20 112.3(3)
C22 C21 H21A 109.1
C20 C21 H21A 109.1
C22 C21 H21B 109.1
C20 C21 H21B 109.1
H21A C21 H21B 107.9
C21 C22 H22A 109.5
C21 C22 H22B 109.5
H22A C22 H22B 109.5
C21 C22 H22C 109.5
H22A C22 H22C 109.5
H22B C22 H22C 109.5
C24 C23 N1 115.1(2)
C24 C23 H23A 108.5
N1 C23 H23A 108.5
C24 C23 H23B 108.5
N1 C23 H23B 108.5
H23A C23 H23B 107.5
C25 C24 C23 112.3(2)
C25 C24 H24A 109.2
C23 C24 H24A 109.2
C25 C24 H24B 109.2
C23 C24 H24B 109.2
H24A C24 H24B 107.9
C26 C25 C24 114.7(3)
C26 C25 H25A 108.6
C24 C25 H25A 108.6
C26 C25 H25B 108.6
C24 C25 H25B 108.6
H25A C25 H25B 107.6
C25 C26 H26A 109.5
C25 C26 H26B 109.5
H26A C26 H26B 109.5
C25 C26 H26C 109.5
H26A C26 H26C 109.5
H26B C26 H26C 109.5

loop_
_geom_bond_atom_site_label_1
_geom_bond_atom_site_label_2
_geom_bond_distance
Cu1 C2 1.954(3)
Cu1 C3 1.954(4)
Cu1 C1 1.987(3)
Cu1 C4 1.998(3)
N1 C11 1.517(3)
N1 C15 1.520(3)
N1 C23 1.521(3)
N1 C19 1.525(3)
C1 F1 1.352(4)
C1 F3 1.358(4)
C1 F2 1.361(4)
C2 F6 1.342(3)
C2 F5 1.349(3)
C2 F4 1.358(3)
C3 F7 1.318(5)
C3 F8 1.332(4)
C3 F9 1.365(5)
C4 C5 1.481(4)
C4 H4A 0.9800
C4 H4B 0.9800
C5 C10 1.385(5)
C5 C6 1.386(5)
C6 C7 1.381(5)
C6 H6A 0.9400
C7 C8 1.366(7)
C7 H7A 0.9400
C8 C9 1.364(7)
C8 H8A 0.9400
C9 C10 1.371(5)
C9 H9A 0.9400
C10 H10A 0.9400
C11 C12 1.512(4)
C11 H11A 0.9800
C11 H11B 0.9800
C12 C13 1.514(4)
C12 H12A 0.9800
C12 H12B 0.9800
C13 C14 1.513(4)
C13 H13A 0.9800
C13 H13B 0.9800
C14 H14A 0.9700
C14 H14B 0.9700
C14 H14C 0.9700
C15 C16 1.509(4)
C15 H15A 0.9800
C15 H15B 0.9800
C16 C17 1.517(4)
C16 H16A 0.9800
C16 H16B 0.9800
C17 C18 1.507(6)
C17 H17A 0.9800
C17 H17B 0.9800
C18 H18A 0.9700
C18 H18B 0.9700
C18 H18C 0.9700
C19 C20 1.501(4)
C19 H19A 0.9800
C19 H19B 0.9800
C20 C21 1.528(4)
C20 H20A 0.9800
C20 H20B 0.9800
C21 C22 1.501(5)
C21 H21A 0.9800
C21 H21B 0.9800
C22 H22A 0.9700
C22 H22B 0.9700
C22 H22C 0.9700
C23 C24 1.516(4)
C23 H23A 0.9800
C23 H23B 0.9800
C24 C25 1.514(4)
C24 H24A 0.9800
C24 H24B 0.9800
C25 C26 1.489(5)
C25 H25A 0.9800
C25 H25B 0.9800
C26 H26A 0.9700
C26 H26B 0.9700
C26 H26C 0.9700
